data_4002787
loop_
_publ_author_name
'Wang, Zhenbin'
'Chu, Iek-Heng'
'Zhou, Fei'
'Ong, Shyue Ping'

_publ_section_title
;
 Electronic Structure Descriptor for the Discovery of Narrow-Band
 Red-Emitting Phosphors
;
_journal_issue 11
_journal_name_full 'Chemistry of Materials'
_journal_page_first 4024
_journal_paper_doi 10.1021/acs.chemmater.6b01496
_journal_volume 28
_journal_year 2016
_chemical_formula_structural SrLiAlN2
_chemical_formula_sum 'Al4 Li4 N8 Sr4'
_space_group_IT_number 14
_symmetry_Int_Tables_number 14
_symmetry_space_group_name_Hall '-P 2ybc'
_symmetry_space_group_name_H-M 'P 1 21/c 1'
_cell_angle_alpha 90.00000000
_cell_angle_beta 110.72341427
_cell_angle_gamma 90.00000000
_cell_formula_units_Z 4
_cell_length_a 5.69289117
_cell_length_b 8.56238732
_cell_length_c 5.55961697
_cell_volume 253.468
_cod_data_source_file 36.cif
_cod_data_source_block SrLiAlN2
_cod_original_cell_volume 253.4681103
_cod_original_sg_symbol_H-M P2_1/c
_cod_original_formula_sum 'Sr4 Li4 Al4 N8'
_cod_database_code 4002787

loop_
_symmetry_equiv_pos_site_id
_symmetry_equiv_pos_as_xyz
1 'x, y, z'
2 '-x, -y, -z'
3 '-x, y+1/2, -z+1/2'
4 'x, -y+1/2, z+1/2'

loop_
_atom_site_aniso_type_symbol
_atom_site_aniso_U_11
_atom_site_aniso_U_22
_atom_site_aniso_U_33
_atom_site_aniso_U_12
_atom_site_aniso_U_13
_atom_site_aniso_U_23
Li 0 0 0 0 0 0
Al 0 0 0 0 0 0
Sr 0 0 0 0 0 0
N 0 0 0 0 0 0

loop_
_atom_site_type_symbol
_atom_site_label
_atom_site_symmetry_multiplicity
_atom_site_fract_x
_atom_site_fract_y
_atom_site_fract_z
_atom_site_occupancy
Sr Sr1 4 0.217970 0.118668 0.447430 1
Li Li2 4 0.122559 0.627858 0.647714 1
Al Al3 4 0.396949 0.630348 0.389645 1
N N4 4 0.254289 0.064465 0.955423 1
N N5 4 0.302115 0.685706 0.035550 1

_cod_struct_determination_method theoretical
